data_4104082
loop_
_publ_author_name
'Kazuaki Ohara'
'Javier Mart\'i-Rujas'
'Tsuyoshi Haneda'
'Masaki Kawano'
'Daisuke Hashizume'
'Fujio Izumi'
'Makoto Fujita'

_publ_contact_author 'Masaki Kawano'
_publ_contact_author_email mkawano@appchem.t.u-tokyo.ac.jp
_publ_section_title
;
 Formation of a Thermally Stable, Porous Coordination Network via a
 Crystalline-to-Amorphous-to-Crystalline Phase Transition
;
_journal_name_full 'Journal of the American Chemical Society'
_journal_page_first 3860
_journal_page_last 3861
_journal_paper_doi 10.1021/ja9005145
_journal_volume 131
_journal_year 2009
_chemical_formula_sum 'C18 I3 N6 Zn1.5'
_chemical_formula_weight 1558.062
_chemical_name_systematic
;
 ?
;
_space_group_IT_number 56
_symmetry_cell_setting orthorhombic
_symmetry_Int_Tables_number 56
_symmetry_space_group_name_Hall '-P 2ab 2ac'
_symmetry_space_group_name_H-M 'P c c n'
_audit_creation_method RIETAN-FP
_cell_angle_alpha 90
_cell_angle_beta 90
_cell_angle_gamma 90
_cell_formula_units_Z 8
_cell_length_a 30.360(1)
_cell_length_b 12.7750(4)
_cell_length_c 13.5826(4)
_cell_volume 5268.0(3)
_diffrn_ambient_temperature 623
_diffrn_radiation_source SPring-8
_diffrn_radiation_type Synchrotron
_diffrn_radiation_wavelength 0.9948
_pd_phase_name ZnI2-heated
_refine_ls_R_factor_gt 0.0159
_refine_ls_wR_factor_gt 0.0209
_cod_data_source_file ja9005145_si_002_1.cif
_cod_data_source_block powder_phaseIII
_cod_original_cell_volume 5268.1(3)
_cod_original_sg_symbol_H-M 'P c c n '
_cod_database_code 4104082

loop_
_symmetry_equiv_pos_as_xyz
'x, y, z'
'-x, -y, -z'
'-x+1/2, -y+1/2, z'
'x+1/2, y+1/2, -z'
'-x, y+1/2, -z+1/2'
'x, -y+1/2, z+1/2'
'x+1/2, -y, -z+1/2'
'-x+1/2, y, z+1/2'

loop_
_atom_site_aniso_label
_atom_site_aniso_U_11
_atom_site_aniso_U_22
_atom_site_aniso_U_33
_atom_site_aniso_U_12
_atom_site_aniso_U_13
_atom_site_aniso_U_23
I1 0.12107 0.12107 0.12107 0.00000 0.00000 0.00000
I2 0.12107 0.12107 0.12107 0.00000 0.00000 0.00000
I3 0.12107 0.12107 0.12107 0.00000 0.00000 0.00000
Zn1 0.12107 0.12107 0.12107 0.00000 0.00000 0.00000
Zn2 0.12107 0.12107 0.12107 0.00000 0.00000 0.00000
Cd1 0.12107 0.12107 0.12107 0.00000 0.00000 0.00000
Cc2 0.12107 0.12107 0.12107 0.00000 0.00000 0.00000
Cb3 0.12107 0.12107 0.12107 0.00000 0.00000 0.00000
Ca4 0.12107 0.12107 0.12107 0.00000 0.00000 0.00000
Ca5 0.12107 0.12107 0.12107 0.00000 0.00000 0.00000
Cb6 0.12107 0.12107 0.12107 0.00000 0.00000 0.00000
Cd7 0.12107 0.12107 0.12107 0.00000 0.00000 0.00000
Cc8 0.12107 0.12107 0.12107 0.00000 0.00000 0.00000
Cb9 0.12107 0.12107 0.12107 0.00000 0.00000 0.00000
Cb10 0.12107 0.12107 0.12107 0.00000 0.00000 0.00000
Ca11 0.12107 0.12107 0.12107 0.00000 0.00000 0.00000
Ca12 0.12107 0.12107 0.12107 0.00000 0.00000 0.00000
Ca13 0.12107 0.12107 0.12107 0.00000 0.00000 0.00000
Cb14 0.12107 0.12107 0.12107 0.00000 0.00000 0.00000
Cc15 0.12107 0.12107 0.12107 0.00000 0.00000 0.00000
Cb16 0.12107 0.12107 0.12107 0.00000 0.00000 0.00000
Ca17 0.12107 0.12107 0.12107 0.00000 0.00000 0.00000
Cd18 0.12107 0.12107 0.12107 0.00000 0.00000 0.00000
Nb1 0.12107 0.12107 0.12107 0.00000 0.00000 0.00000
Nb2 0.12107 0.12107 0.12107 0.00000 0.00000 0.00000
Nb3 0.12107 0.12107 0.12107 0.00000 0.00000 0.00000
Na4 0.12107 0.12107 0.12107 0.00000 0.00000 0.00000
Na5 0.12107 0.12107 0.12107 0.00000 0.00000 0.00000
Na6 0.12107 0.12107 0.12107 0.00000 0.00000 0.00000

loop_
_atom_site_label
_atom_site_occupancy
_atom_site_fract_x
_atom_site_fract_y
_atom_site_fract_z
_atom_site_thermal_displace_type
_atom_site_B_iso_or_equiv
_atom_site_type_symbol
I1 1.0 0.74694(81) -0.08014(55) 0.33959(53) Biso 9.559 I
I2 1.0 0.50818(24) 0.2526(16) 1.26799(53) Biso 9.559 I
I3 1.0 0.64885(25) 0.27524(77) 1.23198(53) Biso 9.559 I
Zn1 0.500 0.75000 -0.25000 0.408(3) Biso 9.559 Zn
Zn2 1.0 0.57474(67) 0.2568(35) 1.1461(13) Biso 9.559 Zn
Cd1 1.0 0.593(11) -0.143(24) 0.897(33) Biso 9.559 C
Cc2 1.0 0.583(12) -0.053(26) 0.945(25) Biso 9.559 C
Cb3 1.0 0.61(1) 0.041(29) 0.922(16) Biso 9.559 C
Ca4 1.0 0.5966(88) 0.131(18) 0.985(26) Biso 9.559 C
Ca5 1.0 0.5499(84) 0.043(31) 1.078(22) Biso 9.559 C
Cb6 1.0 0.55(1) -0.055(26) 1.023(28) Biso 9.559 C
Cd7 1.0 0.6273(53) -0.228(41) 0.77(1) Biso 9.559 C
Cc8 1.0 0.655(6) -0.227(46) 0.6700(99) Biso 9.559 C
Cb9 1.0 0.67(1) -0.138(22) 0.630(32) Biso 9.559 C
Cb10 1.0 0.666(12) -0.319(23) 0.624(35) Biso 9.559 C
Ca11 1.0 0.692(13) -0.317(22) 0.539(33) Biso 9.559 C
Ca12 1.0 0.695(11) -0.145(26) 0.543(32) Biso 9.559 C
Ca13 1.0 0.5547(77) -0.506(34) 1.083(23) Biso 9.559 C
Cb14 1.0 0.56(1) -0.410(27) 1.022(28) Biso 9.559 C
Cc15 1.0 0.588(13) -0.404(26) 0.952(23) Biso 9.559 C
Cb16 1.0 0.6174(73) -0.490(31) 0.937(17) Biso 9.559 C
Ca17 1.0 0.6128(86) -0.579(28) 1.00(3) Biso 9.559 C
Cd18 1.0 0.595(11) -0.315(26) 0.901(33) Biso 9.559 C
Nb1 1.0 0.6170(73) -0.137(18) 0.802(25) Biso 9.559 N
Nb2 1.0 0.5825(41) -0.23(3) 0.9430(84) Biso 9.559 N
Nb3 1.0 0.6191(89) -0.318(21) 0.806(25) Biso 9.559 N
Na4 1.0 0.58(1) -0.583(18) 1.073(18) Biso 9.559 N
Na5 1.0 0.7063(43) -0.24(4) 0.50(1) Biso 9.559 N
Na6 1.0 0.5702(82) 0.128(19) 1.056(18) Biso 9.559 N
